data_1535733
loop_
_publ_author_name
'Burschka, C.'
'Baumann, F.E.'
'Schenk, W.A.'

_publ_section_title
;
 Die Kristall- und Molekuelstruktur von
 Pentacarbonyl(schwefeldioxid)-chrom
;
_journal_name_full 'Zeitschrift fuer Anorganische und Allgemeine Chemie'
_journal_page_first 191
_journal_page_last 198
_journal_volume 502
_journal_year 1983
_chemical_formula_sum 'C5 Cr O7 S'
_chemical_name_systematic 'Cr (C O)5 S O2'
_space_group_IT_number 33
_symmetry_space_group_name_Hall 'P 2c -2ab'
_symmetry_space_group_name_H-M 'P b n 21'
_cell_angle_alpha 90
_cell_angle_beta 90
_cell_angle_gamma 90
_cell_formula_units_Z 8
_cell_length_a 6.578
_cell_length_b 12.452
_cell_length_c 21.77
_cell_volume 1783.165
_citation_journal_id_ASTM ZAACAB
_cod_data_source_file Burschka_ZAACAB_1983_273.cif
_cod_data_source_block C5Cr1O7S1
_cod_original_sg_symbol_Hall 'P 2c -2n (y,-x,z)'
_cod_original_formula_sum 'C5 Cr1 O7 S1'
_cod_database_code 1535733

loop_
_symmetry_equiv_pos_as_xyz
x,y,z
-x,-y,z+1/2
x+1/2,-y+1/2,z+1/2
-x+1/2,y+1/2,z

loop_
_atom_site_label
_atom_site_type_symbol
_atom_site_fract_x
_atom_site_fract_y
_atom_site_fract_z
_atom_site_occupancy
_atom_site_U_iso_or_equiv
O12 O-2 0.204 0.224 0.8297 1 0.0
C9 C+2 0.149 -0.043 0.8816 1 0.0
Cr2 Cr -0.0018 0.0064 0.813 1 0.0
C4 C+2 -0.137 0.313 0.6279 1 0.0
C8 C+2 -0.132 -0.129 0.807 1 0.0
O7 O-2 0.223 0.161 0.6783 1 0.0
O14 O-2 0.448 -0.048 0.7696 1 0.0
O1 O-2 -0.331 0.33 0.4752 1 0.0
O3 O-2 0.218 0.475 0.5421 1 0.0
C10 C+2 0.128 0.141 0.8241 1 0.0
C1 C+2 -0.2 0.304 0.5069 1 0.0
C5 C+2 -0.118 0.123 0.565 1 0.0
O4 O-2 -0.224 0.348 0.6679 1 0.0
S1 S+4 0.2585 0.2069 0.6189 1 0.0
O8 O-2 -0.349 0.077 0.8968 1 0.0
C3 C+2 0.137 0.394 0.5485 1 0.0
O5 O-2 -0.197 0.04 0.5682 1 0.0
O11 O-2 0.24 -0.07 0.9247 1 0.0
C7 C+2 -0.155 0.06 0.745 1 0.0
C6 C+2 -0.216 0.051 0.8657 1 0.0
O6 O-2 0.464 0.21 0.5988 1 0.0
S2 S+4 0.2397 -0.0457 0.7508 1 0.0
Cr1 Cr 0.0126 0.259 0.5581 1 0.0
O13 O-2 0.2 -0.075 0.6886 1 0.0
C2 C+2 0.159 0.211 0.4899 1 0.0
O2 O-2 0.255 0.176 0.4495 1 0.0
O10 O-2 -0.205 -0.213 0.8043 1 0.0
O9 O-2 -0.241 0.092 0.7041 1 0.0
